data_7210783
loop_
_publ_author_name
'Xing, Feifei'
'Jia, Juan'
'Liu, Licong'
'Zhong, Lina'
'Shao, Min'
'Bai, Yue-ling'
'Zhao, Yongmei'
'Zhu, Shourong'
'He, Xiang'
'Li, Mingxing'

_publ_section_title
;
 Synthesis, structure and adsorption of coordination polymers constructed
 from 3,3&#x2032;,5,5&#x2032;-azobenzenetetracarboxylic acid and Zn ions
;
_journal_issue 24
_journal_name_full CrystEngComm
_journal_page_first 4970
_journal_paper_doi 10.1039/c3ce40174j
_journal_volume 15
_journal_year 2013
_chemical_formula_sum 'C42 H30 N8 O20 Zn3'
_chemical_formula_weight 1162.85
_chemical_name_systematic
;
?
;
_space_group_IT_number 2
_symmetry_space_group_name_Hall '-P 1'
_symmetry_space_group_name_H-M 'P -1'
_atom_sites_solution_hydrogens geom
_atom_sites_solution_primary direct
_atom_sites_solution_secondary difmap
_audit_creation_method SHELXL-97
_cell_angle_alpha 110.091(2)
_cell_angle_beta 99.943(2)
_cell_angle_gamma 95.800(2)
_cell_formula_units_Z 1
_cell_length_a 9.5593(13)
_cell_length_b 10.2131(14)
_cell_length_c 11.9424(16)
_cell_measurement_temperature 296(2)
_cell_volume 1062.2(3)
_computing_structure_refinement 'SHELXL-97 (Sheldrick, 1997)'
_computing_structure_solution 'SHELXS-97 (Sheldrick, 1990)'
_diffrn_ambient_temperature 296(2)
_diffrn_measured_fraction_theta_full 0.962
_diffrn_measured_fraction_theta_max 0.962
_diffrn_radiation_monochromator graphite
_diffrn_radiation_source 'fine-focus sealed tube'
_diffrn_radiation_type MoK\a
_diffrn_radiation_wavelength 0.71073
_diffrn_reflns_av_R_equivalents 0.0413
_diffrn_reflns_av_sigmaI/netI 0.1493
_diffrn_reflns_limit_h_max 12
_diffrn_reflns_limit_h_min -11
_diffrn_reflns_limit_k_max 13
_diffrn_reflns_limit_k_min -6
_diffrn_reflns_limit_l_max 15
_diffrn_reflns_limit_l_min -15
_diffrn_reflns_number 6715
_diffrn_reflns_theta_full 27.53
_diffrn_reflns_theta_max 27.53
_diffrn_reflns_theta_min 2.20
_exptl_absorpt_coefficient_mu 1.778
_exptl_absorpt_correction_T_max 0.7763
_exptl_absorpt_correction_T_min 0.7175
_exptl_crystal_density_diffrn 1.818
_exptl_crystal_density_method 'not measured'
_exptl_crystal_F_000 588
_exptl_crystal_size_max 0.20
_exptl_crystal_size_mid 0.15
_exptl_crystal_size_min 0.15
_refine_diff_density_max 1.637
_refine_diff_density_min -1.076
_refine_diff_density_rms 0.122
_refine_ls_extinction_method none
_refine_ls_goodness_of_fit_ref 0.868
_refine_ls_hydrogen_treatment mixed
_refine_ls_matrix_type full
_refine_ls_number_parameters 320
_refine_ls_number_reflns 4712
_refine_ls_number_restraints 21
_refine_ls_restrained_S_all 0.875
_refine_ls_R_factor_all 0.1288
_refine_ls_R_factor_gt 0.0664
_refine_ls_shift/su_max 0.000
_refine_ls_shift/su_mean 0.000
_refine_ls_structure_factor_coef Fsqd
_refine_ls_weighting_details 'calc w=1/[\s^2^(Fo^2^)+(0.0722P)^2^+0.0100P] where P=(Fo^2^+2Fc^2^)/3'
_refine_ls_weighting_scheme calc
_refine_ls_wR_factor_gt 0.1432
_refine_ls_wR_factor_ref 0.1712
_reflns_number_gt 2330
_reflns_number_total 4712
_reflns_threshold_expression >2sigma(I)
_cod_data_source_file c3ce40174j.txt
_cod_data_source_block 1
_cod_original_cell_volume 1062.2(2)
_cod_database_code 7210783

loop_
_symmetry_equiv_pos_as_xyz
'x, y, z'
'-x, -y, -z'

loop_
_atom_site_label
_atom_site_type_symbol
_atom_site_fract_x
_atom_site_fract_y
_atom_site_fract_z
_atom_site_U_iso_or_equiv
_atom_site_adp_type
_atom_site_occupancy
_atom_site_symmetry_multiplicity
_atom_site_calc_flag
_atom_site_refinement_flags
Zn1 Zn 1.0000 0.0000 0.5000 0.0301(3) Uani 1 2 d S
Zn2 Zn 0.03414(8) 0.29728(8) 0.73249(7) 0.0308(2) Uani 1 1 d .
C1 C 0.7638(7) 0.1740(7) 0.5650(6) 0.0314(15) Uani 1 1 d .
C2 C 0.6068(7) 0.1694(6) 0.5188(6) 0.0277(14) Uani 1 1 d .
C3 C 0.5169(7) 0.2210(6) 0.5976(6) 0.0282(14) Uani 1 1 d .
H3 H 0.5555 0.2645 0.6812 0.034 Uiso 1 1 calc R
C4 C 0.3715(7) 0.2086(7) 0.5532(6) 0.0281(14) Uani 1 1 d .
C5 C 0.3154(7) 0.1487(8) 0.4278(6) 0.0410(18) Uani 1 1 d .
H5 H 0.2184 0.1443 0.3960 0.049 Uiso 1 1 calc R
C6 C 0.4055(8) 0.0961(9) 0.3515(6) 0.052(2) Uani 1 1 d .
C7 C 0.5491(8) 0.1023(8) 0.3939(6) 0.0451(19) Uani 1 1 d .
H7 H 0.6069 0.0626 0.3405 0.054 Uiso 1 1 calc R
C8 C 0.2743(7) 0.2554(7) 0.6405(6) 0.0301(15) Uani 1 1 d .
C9 C 0.2048(10) -0.0662(9) 0.0352(7) 0.065(3) Uani 1 1 d U
C10 C 0.1730(8) -0.2112(8) -0.0189(7) 0.046(2) Uani 1 1 d .
H10 H 0.1945 -0.2674 0.0265 0.055 Uiso 1 1 calc R
C11 C 0.1091(7) -0.2715(7) -0.1409(6) 0.0343(16) Uani 1 1 d .
C12 C 0.0770(7) -0.1854(7) -0.2066(6) 0.0328(16) Uani 1 1 d .
H12 H 0.0375 -0.2263 -0.2902 0.039 Uiso 1 1 calc R
C13 C 0.1029(7) -0.0400(7) -0.1493(6) 0.0324(16) Uani 1 1 d .
C14 C 0.1665(9) 0.0205(7) -0.0274(6) 0.049(2) Uani 1 1 d .
H14 H 0.1835 0.1183 0.0126 0.059 Uiso 1 1 calc R
C15 C 0.0761(7) -0.4317(7) -0.2060(7) 0.0386(17) Uani 1 1 d .
C16 C 0.0573(7) 0.0494(7) -0.2225(6) 0.0324(16) Uani 1 1 d .
C17 C 0.2717(10) 0.4273(9) 0.0728(9) 0.064(3) Uani 1 1 d .
H17 H 0.1903 0.4567 0.0409 0.076 Uiso 1 1 calc R
C18 C 0.2985(9) 0.4440(8) 0.1900(7) 0.055(2) Uani 1 1 d .
H18 H 0.2368 0.4842 0.2393 0.066 Uiso 1 1 calc R
C19 C 0.4214(9) 0.4002(8) 0.2383(8) 0.054(2) Uani 1 1 d .
C20 C 0.5092(10) 0.3399(10) 0.1617(10) 0.072(3) Uani 1 1 d .
H20 H 0.5914 0.3098 0.1912 0.086 Uiso 1 1 calc R
C21 C 0.4730(11) 0.3250(10) 0.0407(9) 0.073(3) Uani 1 1 d .
H21 H 0.5303 0.2831 -0.0123 0.088 Uiso 1 1 calc R
N3 N 0.3566(9) 0.3702(8) -0.0006(7) 0.076(2) Uani 1 1 d .
H3A H 0.3360 0.3623 -0.0759 0.091 Uiso 1 1 calc R
N4 N 0.4543(9) 0.4221(8) 0.3581(7) 0.081(2) Uani 1 1 d .
H4A H 0.5315 0.3984 0.3885 0.097 Uiso 1 1 calc R
H4B H 0.3981 0.4599 0.4043 0.097 Uiso 1 1 calc R
O1 O 0.8258(5) 0.0939(5) 0.4930(4) 0.0401(12) Uani 1 1 d .
O2 O 0.8231(5) 0.2594(5) 0.6720(4) 0.0412(12) Uani 1 1 d .
O3 O 0.1366(4) 0.2157(4) 0.5982(4) 0.0317(11) Uani 1 1 d .
O4 O 0.3267(5) 0.3293(5) 0.7487(4) 0.0498(14) Uani 1 1 d .
O5 O 0.0812(5) -0.5050(4) -0.1421(4) 0.0364(11) Uani 1 1 d .
O6 O 0.0425(6) -0.4834(5) -0.3209(4) 0.0511(14) Uani 1 1 d .
O7 O 0.0033(5) -0.0112(5) -0.3322(4) 0.0344(11) Uani 1 1 d .
O8 O 0.0790(5) 0.1825(5) -0.1646(4) 0.0382(12) Uani 1 1 d .
O1W O 0.2233(5) 0.5252(5) 0.5028(4) 0.094(2) Uani 1 1 d .
H1WA H 0.1851 0.5500 0.5645 0.113 Uiso 1 1 d R
H1WB H 0.1426 0.4957 0.4517 0.113 Uiso 1 1 d R
N2 N 0.3579(5) 0.0030(5) 0.2170(4) 0.091(3) Uani 1 1 d RU
N1 N 0.2443(5) 0.0272(5) 0.1774(4) 0.090(3) Uani 1 1 d RU
O9 O 0.4261(8) -0.0922(7) 0.1670(6) 0.089(2) Uiso 1 1 d .

loop_
_atom_site_aniso_label
_atom_site_aniso_U_11
_atom_site_aniso_U_22
_atom_site_aniso_U_33
_atom_site_aniso_U_23
_atom_site_aniso_U_13
_atom_site_aniso_U_12
Zn1 0.0303(6) 0.0328(7) 0.0265(6) 0.0084(5) 0.0073(5) 0.0102(5)
Zn2 0.0293(5) 0.0275(5) 0.0322(5) 0.0070(3) 0.0054(3) 0.0067(3)
C1 0.035(4) 0.032(4) 0.031(4) 0.015(3) 0.011(3) 0.006(3)
C2 0.031(4) 0.021(3) 0.026(3) 0.005(3) 0.005(3) 0.002(3)
C3 0.031(4) 0.025(4) 0.024(3) 0.006(3) 0.001(3) 0.002(3)
C4 0.026(4) 0.031(4) 0.025(3) 0.010(3) 0.004(3) 0.000(3)
C5 0.026(4) 0.055(5) 0.036(4) 0.017(4) -0.002(3) -0.003(3)
C6 0.038(5) 0.081(6) 0.018(4) 0.002(4) 0.003(3) -0.010(4)
C7 0.040(5) 0.050(5) 0.035(4) 0.003(4) 0.014(3) -0.001(4)
C8 0.030(4) 0.025(4) 0.037(4) 0.015(3) 0.004(3) 0.006(3)
C9 0.100(7) 0.046(5) 0.038(4) 0.020(4) -0.008(4) -0.018(5)
C10 0.056(5) 0.043(5) 0.038(4) 0.025(4) -0.010(4) 0.000(4)
C11 0.033(4) 0.027(4) 0.035(4) 0.006(3) 0.000(3) -0.001(3)
C12 0.044(4) 0.030(4) 0.022(3) 0.009(3) 0.004(3) 0.010(3)
C13 0.038(4) 0.031(4) 0.026(4) 0.010(3) 0.004(3) 0.004(3)
C14 0.086(6) 0.024(4) 0.026(4) 0.006(3) 0.003(4) -0.010(4)
C15 0.036(4) 0.033(4) 0.048(5) 0.015(4) 0.007(3) 0.008(3)
C16 0.032(4) 0.033(4) 0.029(4) 0.007(3) 0.010(3) 0.002(3)
C17 0.072(7) 0.051(6) 0.061(6) 0.020(5) -0.002(5) 0.006(5)
C18 0.067(6) 0.041(5) 0.048(5) 0.011(4) 0.002(4) 0.013(4)
C19 0.066(6) 0.041(5) 0.047(5) 0.012(4) 0.002(4) 0.002(4)
C20 0.050(6) 0.077(7) 0.082(7) 0.016(6) 0.020(5) 0.021(5)
C21 0.056(6) 0.084(7) 0.059(6) 0.005(5) 0.013(5) 0.000(5)
N3 0.082(6) 0.081(6) 0.044(5) 0.009(4) 0.008(4) -0.018(5)
N4 0.096(7) 0.092(6) 0.058(5) 0.031(5) 0.009(5) 0.036(5)
O1 0.031(3) 0.044(3) 0.042(3) 0.010(2) 0.008(2) 0.016(2)
O2 0.026(3) 0.040(3) 0.044(3) 0.002(2) 0.000(2) 0.004(2)
O3 0.025(2) 0.034(3) 0.033(3) 0.008(2) 0.006(2) 0.005(2)
O4 0.039(3) 0.061(4) 0.032(3) -0.003(3) 0.011(2) -0.001(2)
O5 0.047(3) 0.021(3) 0.041(3) 0.013(2) 0.002(2) 0.006(2)
O6 0.077(4) 0.030(3) 0.036(3) 0.003(2) 0.007(3) 0.010(3)
O7 0.037(3) 0.034(3) 0.025(2) 0.008(2) -0.001(2) -0.001(2)
O8 0.054(3) 0.026(3) 0.030(3) 0.008(2) 0.007(2) 0.006(2)
O1W 0.066(5) 0.152(7) 0.078(5) 0.059(5) 0.015(4) 0.022(4)
N2 0.048(5) 0.126(8) 0.119(7) 0.058(6) 0.035(5) 0.031(5)
N1 0.127(7) 0.119(7) 0.075(5) 0.069(5) 0.056(5) 0.068(6)

loop_
_atom_type_symbol
_atom_type_description
_atom_type_scat_dispersion_real
_atom_type_scat_dispersion_imag
_atom_type_scat_source
C C 0.0033 0.0016 'International Tables Vol C Tables 4.2.6.8 and 6.1.1.4'
H H 0.0000 0.0000 'International Tables Vol C Tables 4.2.6.8 and 6.1.1.4'
N N 0.0061 0.0033 'International Tables Vol C Tables 4.2.6.8 and 6.1.1.4'
O O 0.0106 0.0060 'International Tables Vol C Tables 4.2.6.8 and 6.1.1.4'
Zn Zn 0.2839 1.4301 'International Tables Vol C Tables 4.2.6.8 and 6.1.1.4'

loop_
_geom_angle_atom_site_label_1
_geom_angle_atom_site_label_2
_geom_angle_atom_site_label_3
_geom_angle
_geom_angle_site_symmetry_1
_geom_angle_site_symmetry_3
O1 Zn1 O1 180.000(1) 2_756 .
O1 Zn1 O7 96.14(18) 2_756 2_655
O1 Zn1 O7 83.86(18) . 2_655
O1 Zn1 O7 83.86(18) 2_756 1_656
O1 Zn1 O7 96.14(18) . 1_656
O7 Zn1 O7 180.0(2) 2_655 1_656
O1 Zn1 O3 91.50(17) 2_756 1_655
O1 Zn1 O3 88.50(17) . 1_655
O7 Zn1 O3 92.74(16) 2_655 1_655
O7 Zn1 O3 87.26(16) 1_656 1_655
O1 Zn1 O3 88.50(17) 2_756 2_656
O1 Zn1 O3 91.50(17) . 2_656
O7 Zn1 O3 87.26(16) 2_655 2_656
O7 Zn1 O3 92.74(16) 1_656 2_656
O3 Zn1 O3 180.00(15) 1_655 2_656
O2 Zn2 O8 107.3(2) 1_455 1_556
O2 Zn2 O5 105.58(18) 1_455 1_566
O8 Zn2 O5 101.87(18) 1_556 1_566
O2 Zn2 O3 112.05(18) 1_455 .
O8 Zn2 O3 101.62(18) 1_556 .
O5 Zn2 O3 126.53(19) 1_566 .
O2 Zn2 C15 98.4(2) 1_455 1_566
O8 Zn2 C15 129.3(2) 1_556 1_566
O5 Zn2 C15 28.0(2) 1_566 1_566
O3 Zn2 C15 108.2(2) . 1_566
O1 C1 O2 125.3(6) . .
O1 C1 C2 116.6(6) . .
O2 C1 C2 118.1(6) . .
C3 C2 C7 119.8(6) . .
C3 C2 C1 121.9(6) . .
C7 C2 C1 118.2(6) . .
C4 C3 C2 120.7(6) . .
C4 C3 H3 119.6 . .
C2 C3 H3 119.6 . .
C3 C4 C5 119.4(6) . .
C3 C4 C8 119.9(6) . .
C5 C4 C8 120.7(6) . .
C6 C5 C4 119.0(6) . .
C6 C5 H5 120.5 . .
C4 C5 H5 120.5 . .
C7 C6 C5 122.6(7) . .
C7 C6 N2 110.9(6) . .
C5 C6 N2 125.6(6) . .
C6 C7 C2 118.4(6) . .
C6 C7 H7 120.8 . .
C2 C7 H7 120.8 . .
O4 C8 O3 122.2(6) . .
O4 C8 C4 119.9(6) . .
O3 C8 C4 118.0(6) . .
C10 C9 C14 122.2(7) . .
C10 C9 N1 127.5(7) . .
C14 C9 N1 108.0(6) . .
C11 C10 C9 118.8(7) . .
C11 C10 H10 120.6 . .
C9 C10 H10 120.6 . .
C10 C11 C12 119.6(6) . .
C10 C11 C15 120.8(6) . .
C12 C11 C15 119.6(6) . .
C13 C12 C11 120.8(6) . .
C13 C12 H12 119.6 . .
C11 C12 H12 119.6 . .
C14 C13 C12 119.7(6) . .
C14 C13 C16 121.2(6) . .
C12 C13 C16 119.0(6) . .
C13 C14 C9 118.8(7) . .
C13 C14 H14 120.6 . .
C9 C14 H14 120.6 . .
O5 C15 O6 123.1(7) . .
O5 C15 C11 117.7(6) . .
O6 C15 C11 119.1(7) . .
O5 C15 Zn2 49.5(3) . 1_544
O6 C15 Zn2 73.6(4) . 1_544
C11 C15 Zn2 167.2(5) . 1_544
O7 C16 O8 125.3(7) . .
O7 C16 C13 118.1(6) . .
O8 C16 C13 116.6(6) . .
N3 C17 C18 122.5(9) . .
N3 C17 H17 118.7 . .
C18 C17 H17 118.7 . .
C17 C18 C19 118.8(9) . .
C17 C18 H18 120.6 . .
C19 C18 H18 120.6 . .
N4 C19 C20 121.5(9) . .
N4 C19 C18 119.8(8) . .
C20 C19 C18 118.7(8) . .
C19 C20 C21 118.9(9) . .
C19 C20 H20 120.6 . .
C21 C20 H20 120.6 . .
N3 C21 C20 120.3(9) . .
N3 C21 H21 119.8 . .
C20 C21 H21 119.8 . .
C17 N3 C21 120.8(9) . .
C17 N3 H3A 119.6 . .
C21 N3 H3A 119.6 . .
C19 N4 H4A 120.0 . .
C19 N4 H4B 120.0 . .
H4A N4 H4B 120.0 . .
C1 O1 Zn1 138.6(4) . .
C1 O2 Zn2 121.5(4) . 1_655
C8 O3 Zn2 109.3(4) . .
C8 O3 Zn1 131.7(4) . 1_455
Zn2 O3 Zn1 100.66(18) . 1_455
C15 O5 Zn2 102.5(4) . 1_544
C16 O7 Zn1 143.5(5) . 1_454
C16 O8 Zn2 115.2(4) . 1_554
H1WA O1W H1WB 93.7 . .
N1 N2 O9 129.4(4) . .
N1 N2 C6 108.3(4) . .
O9 N2 C6 121.8(6) . .
N2 N1 C9 106.0(4) . .

loop_
_geom_bond_atom_site_label_1
_geom_bond_atom_site_label_2
_geom_bond_distance
_geom_bond_site_symmetry_2
Zn1 O1 2.007(4) 2_756
Zn1 O1 2.007(4) .
Zn1 O7 2.041(4) 2_655
Zn1 O7 2.041(4) 1_656
Zn1 O3 2.247(4) 1_655
Zn1 O3 2.247(4) 2_656
Zn2 O2 1.972(4) 1_455
Zn2 O8 1.994(5) 1_556
Zn2 O5 2.008(4) 1_566
Zn2 O3 2.004(4) .
Zn2 C15 2.577(7) 1_566
C1 O1 1.245(7) .
C1 O2 1.264(7) .
C1 C2 1.496(9) .
C2 C3 1.390(8) .
C2 C7 1.392(9) .
C3 C4 1.376(8) .
C3 H3 0.9300 .
C4 C5 1.390(9) .
C4 C8 1.503(9) .
C5 C6 1.374(9) .
C5 H5 0.9300 .
C6 C7 1.366(9) .
C6 N2 1.518(8) .
C7 H7 0.9300 .
C8 O4 1.233(7) .
C8 O3 1.294(7) .
C9 C10 1.373(10) .
C9 C14 1.379(10) .
C9 N1 1.590(9) .
C10 C11 1.370(9) .
C10 H10 0.9300 .
C11 C12 1.388(9) .
C11 C15 1.523(9) .
C12 C13 1.380(8) .
C12 H12 0.9300 .
C13 C14 1.368(9) .
C13 C16 1.511(9) .
C14 H14 0.9300 .
C15 O5 1.238(8) .
C15 O6 1.258(8) .
C15 Zn2 2.577(7) 1_544
C16 O7 1.229(7) .
C16 O8 1.272(7) .
C17 N3 1.325(11) .
C17 C18 1.326(11) .
C17 H17 0.9300 .
C18 C19 1.402(10) .
C18 H18 0.9300 .
C19 N4 1.344(10) .
C19 C20 1.379(11) .
C20 C21 1.376(13) .
C20 H20 0.9300 .
C21 N3 1.329(11) .
C21 H21 0.9300 .
N3 H3A 0.8600 .
N4 H4A 0.8600 .
N4 H4B 0.8600 .
O2 Zn2 1.972(4) 1_655
O3 Zn1 2.247(4) 1_455
O5 Zn2 2.008(4) 1_544
O7 Zn1 2.041(4) 1_454
O8 Zn2 1.994(5) 1_554
O1W H1WA 0.8499 .
O1W H1WB 0.8501 .
N2 N1 1.1921 .
N2 O9 1.261(7) .

loop_
_geom_hbond_atom_site_label_D
_geom_hbond_atom_site_label_H
_geom_hbond_atom_site_label_A
_geom_hbond_distance_DH
_geom_hbond_distance_HA
_geom_hbond_distance_DA
_geom_hbond_angle_DHA
_geom_hbond_site_symmetry_A
N3 H3A O4 0.86 1.99 2.835(9) 168.2 1_554
O1W H1WB O6 0.85 2.11 2.931(7) 162.4 2
O1W H1WA O6 0.85 2.17 2.963(7) 154.5 1_566
N4 H4B O1W 0.86 2.23 3.084(9) 170.0 .
N4 H4A O1W 0.86 2.38 3.136(9) 146.6 2_666
